data_7117389
loop_
_publ_author_name
'B. N. Sanchez-Eguia'
'M. Flores-Alamo'
'M. Orio'
'I. Castillo'

_publ_section_title
;
 Side-on cupric-superoxo triplet complexes as competent agents for
 H-abstraction relevant to the active site of PHM
;
_journal_name_full Chem.Commun.
_journal_page_first 11134
_journal_paper_doi 10.1039/C5cc02332G
_journal_volume 51
_journal_year 2015
_chemical_formula_moiety 'C21 H25 Cl Cu N5 S'
_chemical_formula_sum 'C21 H25 Cl Cu N5 S'
_chemical_formula_weight 478.51
_chemical_name_systematic
; 
 ? 
;
_space_group_IT_number 14
_symmetry_cell_setting monoclinic
_symmetry_space_group_name_Hall '-P 2yn'
_symmetry_space_group_name_H-M 'P 1 21/n 1'
_atom_sites_solution_hydrogens geom
_atom_sites_solution_primary direct
_atom_sites_solution_secondary difmap
_audit_block_doi 10.5517/cc12jw9s
_audit_creation_method SHELXL-97
_audit_update_record
;
2014-04-24 deposited with the CCDC.
2015-05-28 downloaded from the CCDC.
;
_cell_angle_alpha 90.00
_cell_angle_beta 97.2210(10)
_cell_angle_gamma 90.00
_cell_formula_units_Z 4
_cell_length_a 11.2265(11)
_cell_length_b 14.2640(14)
_cell_length_c 12.7921(12)
_cell_measurement_reflns_used 7285
_cell_measurement_temperature 173(2)
_cell_measurement_theta_max 25.36
_cell_measurement_theta_min 2.28
_cell_volume 2032.2(3)
_computing_cell_refinement 'SMART V 5.625 (Bruker, 1999)'
_computing_data_collection 'SMART V 5.625 (Bruker, 1999)'
_computing_data_reduction 'SAINT V 7.34A (Bruker, 2006)'
_computing_molecular_graphics 'SHELXTL V 6.12 (Sheldrick, 2000)'
_computing_publication_material 'SHELXTL V 6.12 (Sheldrick, 2000)'
_computing_structure_refinement 'SHELXTL V 6.12 (Sheldrick, 2000)'
_computing_structure_solution 'SHELXTL V 6.12 (Sheldrick, 2000)'
_diffrn_ambient_temperature 173(2)
_diffrn_detector_area_resol_mean 0.661
_diffrn_measured_fraction_theta_full 0.995
_diffrn_measured_fraction_theta_max 0.995
_diffrn_measurement_device_type 'Bruker Smart Apex CCD diffractometer 01-670-01'
_diffrn_measurement_method \w-scans
_diffrn_radiation_monochromator graphite
_diffrn_radiation_source 'fine-focus sealed tube'
_diffrn_radiation_type MoK\a
_diffrn_radiation_wavelength 0.71073
_diffrn_reflns_av_R_equivalents 0.0287
_diffrn_reflns_av_sigmaI/netI 0.0276
_diffrn_reflns_limit_h_max 13
_diffrn_reflns_limit_h_min -13
_diffrn_reflns_limit_k_max 17
_diffrn_reflns_limit_k_min -17
_diffrn_reflns_limit_l_max 15
_diffrn_reflns_limit_l_min -15
_diffrn_reflns_number 13422
_diffrn_reflns_theta_full 25.38
_diffrn_reflns_theta_max 25.38
_diffrn_reflns_theta_min 2.15
_diffrn_standards_decay_% 0
_exptl_absorpt_coefficient_mu 1.328
_exptl_absorpt_correction_T_max 0.8785
_exptl_absorpt_correction_T_min 0.6304
_exptl_absorpt_correction_type multi-scan
_exptl_absorpt_process_details '(Sheldrick, 2008)'
_exptl_crystal_colour colourless
_exptl_crystal_density_diffrn 1.564
_exptl_crystal_density_method 'not measured'
_exptl_crystal_description prism
_exptl_crystal_F_000 992
_exptl_crystal_size_max 0.334
_exptl_crystal_size_mid 0.326
_exptl_crystal_size_min 0.106
_refine_diff_density_max 0.321
_refine_diff_density_min -0.580
_refine_diff_density_rms 0.056
_refine_ls_extinction_method none
_refine_ls_goodness_of_fit_ref 1.044
_refine_ls_hydrogen_treatment constr
_refine_ls_matrix_type full
_refine_ls_number_parameters 265
_refine_ls_number_reflns 3715
_refine_ls_number_restraints 0
_refine_ls_restrained_S_all 1.044
_refine_ls_R_factor_all 0.0365
_refine_ls_R_factor_gt 0.0313
_refine_ls_shift/su_max 0.001
_refine_ls_shift/su_mean 0.000
_refine_ls_structure_factor_coef Fsqd
_refine_ls_weighting_details 'calc w=1/[\s^2^(Fo^2^)+(0.0432P)^2^+0.7556P] where P=(Fo^2^+2Fc^2^)/3'
_refine_ls_weighting_scheme calc
_refine_ls_wR_factor_gt 0.0779
_refine_ls_wR_factor_ref 0.0806
_reflns_number_gt 3262
_reflns_number_total 3715
_reflns_threshold_expression >2sigma(I)
_cod_data_source_file c5cc02332g2.cif
_cod_data_source_block 148CPI12
_cod_original_sg_symbol_H-M 'P 21/n'
_cod_database_code 7117389

loop_
_symmetry_equiv_pos_as_xyz
'x, y, z'
'-x+1/2, y+1/2, -z+1/2'
'-x, -y, -z'
'x-1/2, -y-1/2, z-1/2'

loop_
_atom_site_label
_atom_site_type_symbol
_atom_site_fract_x
_atom_site_fract_y
_atom_site_fract_z
_atom_site_U_iso_or_equiv
_atom_site_adp_type
_atom_site_occupancy
_atom_site_symmetry_multiplicity
_atom_site_calc_flag
_atom_site_refinement_flags
_atom_site_disorder_assembly
_atom_site_disorder_group
Cu1 Cu 0.86050(3) 0.19625(2) 0.27782(2) 0.03668(11) Uani 1 1 d . . .
Cl1 Cl 0.79195(5) 0.10270(4) 0.13127(4) 0.03008(14) Uani 1 1 d . . .
N1 N 0.72258(15) 0.24706(12) 0.35271(12) 0.0225(4) Uani 1 1 d . . .
C2 C 0.73000(18) 0.31366(13) 0.42465(15) 0.0222(4) Uani 1 1 d . . .
N3 N 0.62525(15) 0.32854(12) 0.46459(13) 0.0244(4) Uani 1 1 d . . .
C4 C 0.42000(19) 0.25287(15) 0.42171(17) 0.0288(5) Uani 1 1 d . . .
H4 H 0.3788 0.2875 0.4695 0.035 Uiso 1 1 calc R . .
C5 C 0.3631(2) 0.18526(15) 0.35563(19) 0.0330(5) Uani 1 1 d . . .
H5 H 0.2805 0.1726 0.3586 0.040 Uiso 1 1 calc R . .
C6 C 0.4234(2) 0.13516(15) 0.28479(18) 0.0312(5) Uani 1 1 d . . .
H6 H 0.3806 0.0901 0.2400 0.037 Uiso 1 1 calc R . .
C7 C 0.54408(19) 0.14932(15) 0.27800(16) 0.0280(5) Uani 1 1 d . . .
H7 H 0.5848 0.1145 0.2301 0.034 Uiso 1 1 calc R . .
C8 C 0.60340(18) 0.21651(14) 0.34391(15) 0.0231(4) Uani 1 1 d . . .
C9 C 0.54144(18) 0.26713(15) 0.41378(15) 0.0238(4) Uani 1 1 d . . .
C10 C 0.6042(2) 0.39761(15) 0.54502(18) 0.0321(5) Uani 1 1 d . . .
H10A H 0.6281 0.4599 0.5230 0.048 Uiso 1 1 calc R . .
H10B H 0.6516 0.3810 0.6121 0.048 Uiso 1 1 calc R . .
H10C H 0.5187 0.3982 0.5538 0.048 Uiso 1 1 calc R . .
N11 N 1.00322(15) 0.14253(12) 0.37156(13) 0.0227(4) Uani 1 1 d . . .
C12 C 1.04140(17) 0.17716(14) 0.46529(16) 0.0222(4) Uani 1 1 d . . .
N13 N 1.11863(15) 0.11878(11) 0.52460(13) 0.0231(4) Uani 1 1 d . . .
C14 C 1.20122(19) -0.04052(15) 0.48338(17) 0.0273(5) Uani 1 1 d . . .
H14 H 1.2492 -0.0509 0.5490 0.033 Uiso 1 1 calc R . .
C15 C 1.19586(19) -0.10465(15) 0.40249(18) 0.0295(5) Uani 1 1 d . . .
H15 H 1.2422 -0.1604 0.4122 0.035 Uiso 1 1 calc R . .
C16 C 1.12424(19) -0.09000(15) 0.30668(17) 0.0295(5) Uani 1 1 d . . .
H16 H 1.1228 -0.1362 0.2531 0.035 Uiso 1 1 calc R . .
C17 C 1.05540(18) -0.01018(14) 0.28757(16) 0.0257(4) Uani 1 1 d . . .
H17 H 1.0066 -0.0007 0.2222 0.031 Uiso 1 1 calc R . .
C18 C 1.06042(17) 0.05586(14) 0.36815(15) 0.0218(4) Uani 1 1 d . . .
C19 C 1.13251(17) 0.04032(14) 0.46390(15) 0.0224(4) Uani 1 1 d . . .
C20 C 1.1747(2) 0.13497(16) 0.63217(17) 0.0316(5) Uani 1 1 d . . .
H20A H 1.1161 0.1632 0.6734 0.047 Uiso 1 1 calc R . .
H20B H 1.2433 0.1774 0.6313 0.047 Uiso 1 1 calc R . .
H20C H 1.2025 0.0752 0.6642 0.047 Uiso 1 1 calc R . .
C21 C 0.83778(18) 0.37314(15) 0.45791(18) 0.0281(5) Uani 1 1 d . . .
H21A H 0.8255 0.4359 0.4253 0.034 Uiso 1 1 calc R . .
H21B H 0.8467 0.3813 0.5354 0.034 Uiso 1 1 calc R . .
C22 C 1.0076(2) 0.26989(14) 0.50757(17) 0.0273(5) Uani 1 1 d . . .
H22A H 0.9545 0.2590 0.5626 0.033 Uiso 1 1 calc R . .
H22B H 1.0812 0.3012 0.5415 0.033 Uiso 1 1 calc R . .
N23 N 0.94683(15) 0.33253(12) 0.42809(14) 0.0248(4) Uani 1 1 d . . .
C24 C 1.0263(2) 0.39996(15) 0.38669(17) 0.0296(5) Uani 1 1 d . . .
H24A H 1.0792 0.4284 0.4460 0.036 Uiso 1 1 calc R . .
H24B H 0.9775 0.4507 0.3499 0.036 Uiso 1 1 calc R . .
C25 C 1.10279(19) 0.35509(16) 0.31098(17) 0.0298(5) Uani 1 1 d . . .
H25A H 1.1514 0.3046 0.3484 0.036 Uiso 1 1 calc R . .
H25B H 1.1590 0.4028 0.2895 0.036 Uiso 1 1 calc R . .
S26 S 1.01847(5) 0.30628(4) 0.19378(5) 0.03223(15) Uani 1 1 d . . .
C27 C 0.9833(3) 0.41328(17) 0.1215(2) 0.0448(6) Uani 1 1 d . . .
H27A H 1.0579 0.4452 0.1101 0.067 Uiso 1 1 calc R . .
H27B H 0.9357 0.4542 0.1617 0.067 Uiso 1 1 calc R . .
H27C H 0.9372 0.3986 0.0532 0.067 Uiso 1 1 calc R . .

loop_
_atom_site_aniso_label
_atom_site_aniso_U_11
_atom_site_aniso_U_22
_atom_site_aniso_U_33
_atom_site_aniso_U_23
_atom_site_aniso_U_13
_atom_site_aniso_U_12
Cu1 0.03434(18) 0.0465(2) 0.02712(17) -0.00863(12) -0.00444(12) 0.01797(13)
Cl1 0.0265(3) 0.0335(3) 0.0297(3) -0.0098(2) 0.0015(2) -0.0007(2)
N1 0.0233(9) 0.0230(9) 0.0212(8) 0.0005(7) 0.0023(7) 0.0022(7)
C2 0.0231(10) 0.0213(10) 0.0223(10) 0.0024(8) 0.0032(8) 0.0033(8)
N3 0.0240(9) 0.0241(9) 0.0258(9) 0.0002(7) 0.0060(7) 0.0040(7)
C4 0.0276(11) 0.0288(12) 0.0310(11) 0.0078(9) 0.0075(9) 0.0032(9)
C5 0.0242(11) 0.0323(13) 0.0417(13) 0.0133(10) 0.0015(10) -0.0026(9)
C6 0.0304(12) 0.0267(12) 0.0345(12) 0.0048(9) -0.0037(9) -0.0047(9)
C7 0.0318(12) 0.0260(11) 0.0255(11) 0.0023(9) 0.0015(9) 0.0017(9)
C8 0.0247(11) 0.0217(10) 0.0219(10) 0.0046(8) -0.0007(8) 0.0026(8)
C9 0.0268(11) 0.0233(11) 0.0207(10) 0.0061(8) 0.0010(8) 0.0022(9)
C10 0.0320(12) 0.0302(12) 0.0357(12) -0.0060(10) 0.0105(10) 0.0037(10)
N11 0.0229(9) 0.0207(9) 0.0242(9) -0.0009(7) 0.0017(7) 0.0013(7)
C12 0.0187(10) 0.0217(10) 0.0263(11) 0.0002(8) 0.0035(8) -0.0007(8)
N13 0.0215(9) 0.0237(9) 0.0235(9) -0.0033(7) 0.0000(7) 0.0003(7)
C14 0.0245(11) 0.0261(11) 0.0313(11) 0.0033(9) 0.0028(9) 0.0028(9)
C15 0.0271(11) 0.0213(11) 0.0411(13) 0.0016(9) 0.0090(10) 0.0040(9)
C16 0.0314(12) 0.0247(11) 0.0339(12) -0.0070(9) 0.0098(10) -0.0012(9)
C17 0.0268(11) 0.0256(11) 0.0252(10) -0.0011(8) 0.0051(9) -0.0023(9)
C18 0.0204(10) 0.0199(10) 0.0257(10) 0.0009(8) 0.0055(8) 0.0000(8)
C19 0.0204(10) 0.0230(10) 0.0245(10) 0.0000(8) 0.0054(8) -0.0027(8)
C20 0.0296(12) 0.0343(12) 0.0291(11) -0.0041(10) -0.0034(9) 0.0014(10)
C21 0.0260(11) 0.0239(11) 0.0348(12) -0.0066(9) 0.0057(9) 0.0026(9)
C22 0.0291(11) 0.0248(11) 0.0275(11) -0.0034(9) 0.0020(9) 0.0003(9)
N23 0.0237(9) 0.0204(9) 0.0306(9) -0.0002(7) 0.0047(7) 0.0030(7)
C24 0.0339(12) 0.0212(11) 0.0339(12) -0.0029(9) 0.0048(10) -0.0061(9)
C25 0.0243(11) 0.0287(12) 0.0365(12) 0.0005(9) 0.0046(9) -0.0046(9)
S26 0.0372(3) 0.0263(3) 0.0335(3) -0.0053(2) 0.0059(2) -0.0003(2)
C27 0.0586(17) 0.0324(14) 0.0409(14) -0.0004(11) -0.0038(12) 0.0022(12)

loop_
_atom_type_symbol
_atom_type_description
_atom_type_scat_dispersion_real
_atom_type_scat_dispersion_imag
_atom_type_scat_source
C C 0.0033 0.0016 'International Tables Vol C Tables 4.2.6.8 and 6.1.1.4'
H H 0.0000 0.0000 'International Tables Vol C Tables 4.2.6.8 and 6.1.1.4'
N N 0.0061 0.0033 'International Tables Vol C Tables 4.2.6.8 and 6.1.1.4'
S S 0.1246 0.1234 'International Tables Vol C Tables 4.2.6.8 and 6.1.1.4'
Cl Cl 0.1484 0.1585 'International Tables Vol C Tables 4.2.6.8 and 6.1.1.4'
Cu Cu 0.3201 1.2651 'International Tables Vol C Tables 4.2.6.8 and 6.1.1.4'

loop_
_geom_angle_atom_site_label_1
_geom_angle_atom_site_label_2
_geom_angle_atom_site_label_3
_geom_angle
_geom_angle_site_symmetry_1
_geom_angle_site_symmetry_3
N11 Cu1 N1 116.35(7) . .
N11 Cu1 Cl1 114.36(5) . .
N1 Cu1 Cl1 112.47(5) . .
N11 Cu1 S26 86.86(5) . .
N1 Cu1 S26 123.65(5) . .
Cl1 Cu1 S26 100.29(2) . .
C2 N1 C8 104.88(16) . .
C2 N1 Cu1 126.52(14) . .
C8 N1 Cu1 128.51(13) . .
N1 C2 N3 113.21(18) . .
N1 C2 C21 125.85(18) . .
N3 C2 C21 120.86(17) . .
C2 N3 C9 107.10(16) . .
C2 N3 C10 126.44(18) . .
C9 N3 C10 126.45(17) . .
C5 C4 C9 116.0(2) . .
C4 C5 C6 121.9(2) . .
C7 C6 C5 121.7(2) . .
C6 C7 C8 117.5(2) . .
C7 C8 N1 130.13(19) . .
C7 C8 C9 120.3(2) . .
N1 C8 C9 109.58(18) . .
N3 C9 C4 132.1(2) . .
N3 C9 C8 105.23(18) . .
C4 C9 C8 122.7(2) . .
C12 N11 C18 105.19(16) . .
C12 N11 Cu1 122.62(13) . .
C18 N11 Cu1 130.43(13) . .
N11 C12 N13 112.90(17) . .
N11 C12 C22 126.31(18) . .
N13 C12 C22 120.79(18) . .
C12 N13 C19 106.92(16) . .
C12 N13 C20 126.73(17) . .
C19 N13 C20 126.35(17) . .
C15 C14 C19 116.4(2) . .
C14 C15 C16 121.8(2) . .
C17 C16 C15 121.8(2) . .
C16 C17 C18 117.21(19) . .
C17 C18 N11 130.26(18) . .
C17 C18 C19 120.42(18) . .
N11 C18 C19 109.32(17) . .
N13 C19 C14 132.00(19) . .
N13 C19 C18 105.66(17) . .
C14 C19 C18 122.33(19) . .
N23 C21 C2 112.26(17) . .
N23 C22 C12 114.06(17) . .
C21 N23 C24 114.10(17) . .
C21 N23 C22 113.49(17) . .
C24 N23 C22 113.86(17) . .
N23 C24 C25 112.09(17) . .
C24 C25 S26 114.38(15) . .
C27 S26 C25 99.06(11) . .
C27 S26 Cu1 125.86(10) . .
C25 S26 Cu1 101.30(7) . .

loop_
_geom_bond_atom_site_label_1
_geom_bond_atom_site_label_2
_geom_bond_distance
_geom_bond_site_symmetry_2
Cu1 N11 2.0272(17) .
Cu1 N1 2.0527(16) .
Cu1 Cl1 2.3503(6) .
Cu1 S26 2.6914(7) .
N1 C2 1.318(3) .
N1 C8 1.398(3) .
C2 N3 1.357(3) .
C2 C21 1.495(3) .
N3 C9 1.386(3) .
N3 C10 1.465(3) .
C4 C5 1.385(3) .
C4 C9 1.395(3) .
C5 C6 1.395(3) .
C6 C7 1.383(3) .
C7 C8 1.390(3) .
C8 C9 1.400(3) .
N11 C12 1.318(3) .
N11 C18 1.396(3) .
C12 N13 1.362(3) .
C12 C22 1.496(3) .
N13 C19 1.382(3) .
N13 C20 1.458(3) .
C14 C15 1.377(3) .
C14 C19 1.392(3) .
C15 C16 1.394(3) .
C16 C17 1.381(3) .
C17 C18 1.392(3) .
C18 C19 1.398(3) .
C21 N23 1.448(3) .
C22 N23 1.457(3) .
N23 C24 1.456(3) .
C24 C25 1.515(3) .
C25 S26 1.809(2) .
S26 C27 1.802(2) .
